data_7702080
loop_
_publ_author_name
'Fan, Louie'
'Stephan, Douglas W.'

_publ_section_title
;
 PNPCB heterocycles via thermal and Lewis acid catalyzed
 trans-hydroborations.
;
_journal_issue 22
_journal_name_full 'Dalton transactions (Cambridge, England : 2003)'
_journal_page_first 9229
_journal_page_last 9234
_journal_paper_doi 10.1039/c6dt01659f
_journal_volume 45
_journal_year 2016
_chemical_formula_moiety 'C22 H40 B N P2'
_chemical_formula_sum 'C22 H40 B N P2'
_chemical_formula_weight 391.34
_space_group_crystal_system monoclinic
_space_group_IT_number 15
_space_group_name_Hall '-C 2yc'
_space_group_name_H-M_alt 'C 1 2/c 1'
_symmetry_Int_Tables_number 15
_audit_creation_date 2015-11-07
_audit_creation_method
;
Olex2 1.2
(compiled 2015.09.30 svn.r3233 for OlexSys, GUI svn.r5103)
;
_audit_update_record
;
2016-04-25 deposited with the CCDC.
2016-05-06 downloaded from the CCDC.
;
_cell_angle_alpha 90
_cell_angle_beta 97.279(6)
_cell_angle_gamma 90
_cell_formula_units_Z 8
_cell_length_a 16.6512(13)
_cell_length_b 8.7599(5)
_cell_length_c 32.962(2)
_cell_measurement_reflns_used 9941
_cell_measurement_temperature 150(2)
_cell_volume 4769.2(5)
_computing_cell_refinement 'Bruker SAINT'
_computing_data_collection 'Bruker APEX2'
_computing_data_reduction 'Bruker SAINT'
_computing_molecular_graphics 'Olex2 (Dolomanov et al., 2009)'
_computing_publication_material 'Olex2 (Dolomanov et al., 2009)'
_computing_structure_refinement 'olex2.refine (Bourhis et al., 2015)'
_computing_structure_solution 'SHELXS-97 (Sheldrick, 2008)'
_diffrn_ambient_temperature 149.71
_diffrn_measured_fraction_theta_full 0.9960
_diffrn_measured_fraction_theta_max 0.9960
_diffrn_measurement_device_type 'Bruker APEX-II CCD'
_diffrn_measurement_method '\f and \w scans'
_diffrn_radiation_monochromator graphite
_diffrn_radiation_type 'Mo K\a'
_diffrn_radiation_wavelength 0.71073
_diffrn_reflns_av_R_equivalents 0.0699
_diffrn_reflns_av_unetI/netI 0.0612
_diffrn_reflns_limit_h_max 20
_diffrn_reflns_limit_h_min -21
_diffrn_reflns_limit_k_max 11
_diffrn_reflns_limit_k_min -11
_diffrn_reflns_limit_l_max 42
_diffrn_reflns_limit_l_min -42
_diffrn_reflns_number 39048
_diffrn_reflns_theta_full 27.4635
_diffrn_reflns_theta_max 27.46
_diffrn_reflns_theta_min 1.25
_exptl_absorpt_coefficient_mu 0.189
_exptl_absorpt_correction_T_max 0.7456
_exptl_absorpt_correction_T_min 0.7008
_exptl_absorpt_correction_type multi-scan
_exptl_absorpt_process_details
;
SADABS-2008/1 (Bruker,2008) was used for absorption correction.
wR2(int) was 0.0618 before and 0.0569 after correction.
The Ratio of minimum to maximum transmission is 0.9399.
The \l/2 correction factor is 0.0015.
;
_exptl_crystal_colour colourless
_exptl_crystal_colour_primary colourless
_exptl_crystal_density_diffrn 1.0899
_exptl_crystal_density_method 'not measured'
_exptl_crystal_description Plate
_exptl_crystal_F_000 1714.1227
_exptl_crystal_size_max 0.3
_exptl_crystal_size_mid 0.15
_exptl_crystal_size_min 0.1
_refine_diff_density_max 0.6488
_refine_diff_density_min -0.4051
_refine_diff_density_rms 0.1034
_refine_ls_d_res_high 0.7706
_refine_ls_d_res_low 16.3481
_refine_ls_goodness_of_fit_ref 1.0318
_refine_ls_hydrogen_treatment mixed
_refine_ls_matrix_type full
_refine_ls_number_constraints 54
_refine_ls_number_parameters 246
_refine_ls_number_reflns 5453
_refine_ls_number_restraints 0
_refine_ls_restrained_S_all 1.0318
_refine_ls_R_factor_all 0.0806
_refine_ls_R_factor_gt 0.0445
_refine_ls_shift/su_max 0.0000
_refine_ls_shift/su_mean 0.0000
_refine_ls_structure_factor_coef Fsqd
_refine_ls_weighting_details 'w=1/[\s^2^(Fo^2^)+(0.0439P)^2^+3.9310P] where P=(Fo^2^+2Fc^2^)/3'
_refine_ls_weighting_scheme calc
_refine_ls_wR_factor_gt 0.0947
_refine_ls_wR_factor_ref 0.1124
_reflns_Friedel_coverage 0.0
_reflns_limit_h_max 21
_reflns_limit_h_min -21
_reflns_limit_k_max 11
_reflns_limit_k_min 0
_reflns_limit_l_max 42
_reflns_limit_l_min 0
_reflns_number_gt 3775
_reflns_number_total 5453
_reflns_threshold_expression I>=2u(I)
_cod_data_source_file c6dt01659f2.cif
_cod_data_source_block LF003_0ma
_cod_original_cell_volume 4769.2(6)
_cod_database_code 7702080
_olex2_refinement_description
;
1. Fixed Uiso
 At 1.2 times of:
  All C(H) groups
 At 1.5 times of:
  All C(H,H,H) groups
2.a Ternary CH refined with riding coordinates:
 C5(H5), C2(H2)
2.b Me refined with riding coordinates:
 C6(H6a,H6b,H6c), C1(H1a,H1b,H1c), C9(H9a,H9b,H9c), C8(H8a,H8b,H8c), C10(H10a,
 H10b,H10c), C12(H12a,H12b,H12c), C13(H13a,H13b,H13c), C14(H14a,H14b,H14c),
 C4(H4a,H4b,H4c), C3(H3a,H3b,H3c)
2.c Aromatic/amide H refined with riding coordinates:
 C22(H22), C21(H21), C20(H20), C19(H19), C18(H18)
;
_olex2_submission_special_instructions 'No special instructions were received'

loop_
_space_group_symop_id
_space_group_symop_operation_xyz
1 x,y,z
2 -x,y,-z+1/2
3 -x,-y,-z
4 x,-y,z-1/2
5 x+1/2,y+1/2,z
6 -x+1/2,y+1/2,-z+1/2
7 -x+1/2,-y+1/2,-z
8 x+1/2,-y+1/2,z-1/2

loop_
_atom_site_label
_atom_site_type_symbol
_atom_site_fract_x
_atom_site_fract_y
_atom_site_fract_z
_atom_site_U_iso_or_equiv
_atom_site_adp_type
_atom_site_occupancy
_atom_site_refinement_flags_posn
P1 P 0.36271(3) 0.70320(5) 0.929351(16) 0.01583(13) Uani 1.000000 .
P2 P 0.48398(3) 0.77395(6) 0.870461(16) 0.01792(13) Uani 1.000000 .
N1 N 0.44263(10) 0.76184(17) 0.91015(5) 0.0180(4) Uani 1.000000 .
C6 C 0.38304(14) 0.3941(2) 0.91535(7) 0.0319(6) Uani 1.000000 .
H6a H 0.41896(14) 0.4267(2) 0.89562(7) 0.0479(8) Uiso 1.000000 R
H6b H 0.40048(14) 0.2941(2) 0.92655(7) 0.0479(8) Uiso 1.000000 R
H6c H 0.32741(14) 0.3868(2) 0.90162(7) 0.0479(8) Uiso 1.000000 R
C5 C 0.38658(12) 0.5111(2) 0.95018(6) 0.0216(5) Uani 1.000000 .
H5 H 0.44328(12) 0.5130(2) 0.96443(6) 0.0259(5) Uiso 1.000000 R
C15 C 0.44447(13) 0.6480(2) 0.83070(7) 0.0241(5) Uani 1.000000 .
C16 C 0.41262(12) 0.5593(2) 0.80602(6) 0.0215(5) Uani 1.000000 .
C17 C 0.37105(12) 0.4532(2) 0.77715(6) 0.0187(4) Uani 1.000000 .
C22 C 0.30754(13) 0.3658(2) 0.78874(7) 0.0259(5) Uani 1.000000 .
H22 H 0.29258(13) 0.3755(2) 0.81550(7) 0.0311(6) Uiso 1.000000 R
C21 C 0.26651(14) 0.2651(3) 0.76112(7) 0.0335(6) Uani 1.000000 .
H21 H 0.22359(14) 0.2052(3) 0.76908(7) 0.0401(7) Uiso 1.000000 R
C20 C 0.28744(14) 0.2511(2) 0.72217(7) 0.0307(5) Uani 1.000000 .
H20 H 0.25869(14) 0.1822(2) 0.70337(7) 0.0369(6) Uiso 1.000000 R
C1 C 0.34589(14) 0.9904(2) 0.96177(7) 0.0317(5) Uani 1.000000 .
H1a H 0.29675(14) 0.9972(2) 0.94206(7) 0.0475(8) Uiso 1.000000 R
H1b H 0.33926(14) 1.0525(2) 0.98585(7) 0.0475(8) Uiso 1.000000 R
H1c H 0.39221(14) 1.0282(2) 0.94910(7) 0.0475(8) Uiso 1.000000 R
C2 C 0.36070(12) 0.8236(2) 0.97474(6) 0.0218(5) Uani 1.000000 .
H2 H 0.31388(12) 0.7899(2) 0.98876(6) 0.0262(5) Uiso 1.000000 R
C7 C 0.59061(12) 0.7127(2) 0.88343(7) 0.0252(5) Uani 1.000000 .
C9 C 0.62923(13) 0.7976(3) 0.92172(7) 0.0320(5) Uani 1.000000 .
H9a H 0.59638(13) 0.7819(3) 0.94402(7) 0.0481(8) Uiso 1.000000 R
H9b H 0.68399(13) 0.7583(3) 0.92987(7) 0.0481(8) Uiso 1.000000 R
H9c H 0.63198(13) 0.9069(3) 0.91572(7) 0.0481(8) Uiso 1.000000 R
C8 C 0.58790(14) 0.5412(2) 0.89360(8) 0.0359(6) Uani 1.000000 .
H8a H 0.56336(14) 0.4850(2) 0.86945(8) 0.0538(9) Uiso 1.000000 R
H8b H 0.64306(14) 0.5037(2) 0.90171(8) 0.0538(9) Uiso 1.000000 R
H8c H 0.55555(14) 0.5258(2) 0.91612(8) 0.0538(9) Uiso 1.000000 R
C10 C 0.64167(15) 0.7365(3) 0.84818(8) 0.0440(7) Uani 1.000000 .
H10a H 0.61664(15) 0.6819(3) 0.82386(8) 0.0660(10) Uiso 1.000000 R
H10b H 0.64445(15) 0.8457(3) 0.84204(8) 0.0660(10) Uiso 1.000000 R
H10c H 0.69646(15) 0.6970(3) 0.85620(8) 0.0660(10) Uiso 1.000000 R
C19 C 0.35013(13) 0.3371(3) 0.71036(7) 0.0294(5) Uani 1.000000 .
H19 H 0.36457(13) 0.3270(3) 0.68351(7) 0.0353(6) Uiso 1.000000 R
C18 C 0.39176(13) 0.4376(2) 0.73769(6) 0.0245(5) Uani 1.000000 .
H18 H 0.43483(13) 0.4966(2) 0.72952(6) 0.0294(6) Uiso 1.000000 R
C11 C 0.47049(13) 0.9642(2) 0.84566(6) 0.0261(5) Uani 1.000000 .
C12 C 0.51766(15) 1.0868(2) 0.87190(7) 0.0333(6) Uani 1.000000 .
H12a H 0.50232(15) 1.0839(2) 0.89963(7) 0.0500(8) Uiso 1.000000 R
H12b H 0.57586(15) 1.0673(2) 0.87303(7) 0.0500(8) Uiso 1.000000 R
H12c H 0.50498(15) 1.1875(2) 0.85983(7) 0.0500(8) Uiso 1.000000 R
C13 C 0.49397(19) 0.9674(3) 0.80204(7) 0.0490(7) Uani 1.000000 .
H13a H 0.46353(19) 0.8886(3) 0.78548(7) 0.0735(11) Uiso 1.000000 R
H13b H 0.48124(19) 1.0678(3) 0.78982(7) 0.0735(11) Uiso 1.000000 R
H13c H 0.55212(19) 0.9476(3) 0.80302(7) 0.0735(11) Uiso 1.000000 R
C14 C 0.37933(14) 0.9985(3) 0.84322(8) 0.0393(6) Uani 1.000000 .
H14a H 0.34867(14) 0.9205(3) 0.82647(8) 0.0589(9) Uiso 1.000000 R
H14b H 0.36327(14) 0.9976(3) 0.87081(8) 0.0589(9) Uiso 1.000000 R
H14c H 0.36803(14) 1.0991(3) 0.83083(8) 0.0589(9) Uiso 1.000000 R
C4 C 0.33084(15) 0.4622(3) 0.98132(7) 0.0342(6) Uani 1.000000 .
H4a H 0.33363(15) 0.5378(3) 1.00338(7) 0.0512(8) Uiso 1.000000 R
H4b H 0.27506(15) 0.4552(3) 0.96779(7) 0.0512(8) Uiso 1.000000 R
H4c H 0.34812(15) 0.3625(3) 0.99272(7) 0.0512(8) Uiso 1.000000 R
C3 C 0.43700(14) 0.8103(3) 1.00547(7) 0.0323(5) Uani 1.000000 .
H3a H 0.44563(14) 0.7032(3) 1.01345(7) 0.0484(8) Uiso 1.000000 R
H3b H 0.48367(14) 0.8474(3) 0.99297(7) 0.0484(8) Uiso 1.000000 R
H3c H 0.43071(14) 0.8716(3) 1.02972(7) 0.0484(8) Uiso 1.000000 R
B1 B 0.25862(15) 0.7034(3) 0.89635(8) 0.0265(5) Uani 1.000000 .
H1d H 0.2604(13) 0.615(3) 0.8711(7) 0.041(7) Uiso 1.000000 .
H1e H 0.2165(14) 0.671(3) 0.9179(7) 0.039(6) Uiso 1.000000 .
H1f H 0.2461(14) 0.821(3) 0.8837(7) 0.043(7) Uiso 1.000000 .

loop_
_atom_site_aniso_label
_atom_site_aniso_U_11
_atom_site_aniso_U_22
_atom_site_aniso_U_33
_atom_site_aniso_U_12
_atom_site_aniso_U_13
_atom_site_aniso_U_23
P1 0.0153(3) 0.0164(2) 0.0159(3) -0.00070(19) 0.0024(2) 0.0005(2)
P2 0.0194(3) 0.0194(3) 0.0155(3) -0.0044(2) 0.0045(2) -0.0036(2)
N1 0.0186(9) 0.0191(8) 0.0171(9) -0.0018(7) 0.0045(7) -0.0012(7)
C6 0.0413(14) 0.0189(10) 0.0369(14) -0.0001(9) 0.0102(11) -0.0005(9)
C5 0.0255(11) 0.0177(9) 0.0208(12) -0.0016(8) 0.0007(9) 0.0034(8)
C15 0.0268(12) 0.0236(10) 0.0231(12) -0.0043(9) 0.0081(10) -0.0038(9)
C16 0.0218(11) 0.0226(10) 0.0210(12) 0.0000(8) 0.0064(9) 0.0009(9)
C17 0.0196(10) 0.0172(9) 0.0182(11) 0.0009(8) -0.0018(9) -0.0012(8)
C22 0.0305(12) 0.0289(11) 0.0187(12) -0.0064(9) 0.0045(10) -0.0012(9)
C21 0.0341(13) 0.0375(13) 0.0285(14) -0.0178(10) 0.0029(11) -0.0010(10)
C20 0.0357(13) 0.0306(12) 0.0241(13) -0.0095(10) -0.0029(10) -0.0081(10)
C1 0.0389(14) 0.0245(11) 0.0334(14) 0.0017(10) 0.0117(11) -0.0072(10)
C2 0.0249(11) 0.0237(10) 0.0186(11) -0.0033(8) 0.0091(9) -0.0042(8)
C7 0.0172(10) 0.0313(11) 0.0284(13) -0.0031(9) 0.0078(9) -0.0091(10)
C9 0.0238(12) 0.0381(13) 0.0329(14) -0.0031(10) -0.0015(10) -0.0061(11)
C8 0.0236(12) 0.0295(12) 0.0539(17) 0.0050(10) 0.0030(11) -0.0073(11)
C10 0.0278(13) 0.0587(17) 0.0498(17) -0.0094(12) 0.0218(12) -0.0161(13)
C19 0.0330(13) 0.0371(12) 0.0175(12) -0.0030(10) 0.0006(10) -0.0059(10)
C18 0.0214(11) 0.0296(11) 0.0228(12) -0.0041(9) 0.0035(9) -0.0007(9)
C11 0.0358(13) 0.0226(10) 0.0204(12) -0.0071(9) 0.0053(10) 0.0010(9)
C12 0.0414(14) 0.0239(11) 0.0349(15) -0.0079(10) 0.0059(11) -0.0027(10)
C13 0.084(2) 0.0406(14) 0.0252(14) -0.0136(14) 0.0180(14) 0.0022(12)
C14 0.0416(14) 0.0321(13) 0.0412(16) 0.0017(11) -0.0059(12) 0.0132(11)
C4 0.0486(15) 0.0269(12) 0.0279(14) -0.0075(10) 0.0086(11) 0.0054(10)
C3 0.0400(14) 0.0353(13) 0.0205(12) -0.0045(10) -0.0002(10) -0.0073(10)
B1 0.0179(12) 0.0333(14) 0.0271(15) -0.0021(10) -0.0017(11) 0.0026(12)

loop_
_atom_type_symbol
_atom_type_scat_dispersion_real
_atom_type_scat_dispersion_imag
_atom_type_scat_Cromer_Mann_a1
_atom_type_scat_Cromer_Mann_a2
_atom_type_scat_Cromer_Mann_a3
_atom_type_scat_Cromer_Mann_a4
_atom_type_scat_Cromer_Mann_b1
_atom_type_scat_Cromer_Mann_b2
_atom_type_scat_Cromer_Mann_b3
_atom_type_scat_Cromer_Mann_b4
_atom_type_scat_Cromer_Mann_c
_atom_type_scat_source
_atom_type_scat_dispersion_source
N 0.00653 0.00323 12.21260 3.13220 2.01250 1.16630 0.00570 9.89330 28.99750 0.58260 -11.5290002823 'International Tables Volume C Table 6.1.1.4 (pp. 500-502)' 'Henke, Gullikson and Davis, At. Data and Nucl. Data Tables, 1993, 54, 2'
H 0.00000 0.00000 0.49300 0.32291 0.14019 0.04081 10.51090 26.12570 3.14236 57.79970 0.0030380000826 'International Tables Volume C Table 6.1.1.4 (pp. 500-502)' 'Henke, Gullikson and Davis, At. Data and Nucl. Data Tables, 1993, 54, 2'
C 0.00347 0.00161 2.31000 1.02000 1.58860 0.86500 20.84390 10.20750 0.56870 51.65120 0.215599998832 'International Tables Volume C Table 6.1.1.4 (pp. 500-502)' 'Henke, Gullikson and Davis, At. Data and Nucl. Data Tables, 1993, 54, 2'
B 0.00141 0.00067 2.05450 1.33260 1.09790 0.70680 23.21850 1.02100 60.34980 0.14030 -0.193200007081 'International Tables Volume C Table 6.1.1.4 (pp. 500-502)' 'Henke, Gullikson and Davis, At. Data and Nucl. Data Tables, 1993, 54, 2'
P 0.10434 0.09671 6.43450 4.17910 1.78000 1.49080 1.90670 27.15700 0.52600 68.16450 1.11489999294 'International Tables Volume C Table 6.1.1.4 (pp. 500-502)' 'Henke, Gullikson and Davis, At. Data and Nucl. Data Tables, 1993, 54, 2'

loop_
_geom_angle_atom_site_label_1
_geom_angle_atom_site_label_2
_geom_angle_atom_site_label_3
_geom_angle
C5 P1 N1 106.55(9)
C2 P1 N1 103.65(9)
C2 P1 C5 104.29(9)
B1 P1 N1 120.12(10)
B1 P1 C5 110.33(10)
B1 P1 C2 110.61(11)
C15 P2 N1 114.59(9)
C7 P2 N1 107.41(9)
C7 P2 C15 104.18(10)
C11 P2 N1 112.91(9)
C11 P2 C15 102.71(10)
C11 P2 C7 114.87(10)
P2 N1 P1 144.94(11)
H6b C6 H6a 109.5
H6c C6 H6a 109.5
H6c C6 H6b 109.5
C5 C6 H6a 109.5
C5 C6 H6b 109.5
C5 C6 H6c 109.5
C6 C5 P1 110.19(14)
H5 C5 P1 107.85(7)
H5 C5 C6 107.85(12)
C4 C5 P1 112.66(14)
C4 C5 C6 110.25(17)
C4 C5 H5 107.85(12)
C16 C15 P2 174.13(19)
C17 C16 C15 177.5(2)
C22 C17 C16 119.28(18)
C18 C17 C16 121.58(18)
C18 C17 C22 119.13(18)
H22 C22 C17 120.11(12)
C21 C22 C17 119.8(2)
C21 C22 H22 120.11(13)
H21 C21 C22 119.75(13)
C20 C21 C22 120.5(2)
C20 C21 H21 119.75(13)
H20 C20 C21 119.89(13)
C19 C20 C21 120.2(2)
C19 C20 H20 119.89(13)
H1b C1 H1a 109.5
H1c C1 H1a 109.5
H1c C1 H1b 109.5
C2 C1 H1a 109.5
C2 C1 H1b 109.5
C2 C1 H1c 109.5
C1 C2 P1 109.84(14)
H2 C2 P1 107.64(6)
H2 C2 C1 107.64(11)
C3 C2 P1 113.42(14)
C3 C2 C1 110.45(17)
C3 C2 H2 107.64(11)
C9 C7 P2 109.81(14)
C8 C7 P2 106.20(14)
C8 C7 C9 108.34(19)
C10 C7 P2 113.06(17)
C10 C7 C9 109.95(18)
C10 C7 C8 109.31(18)
H9a C9 C7 109.5
H9b C9 C7 109.5
H9b C9 H9a 109.5
H9c C9 C7 109.5
H9c C9 H9a 109.5
H9c C9 H9b 109.5
H8a C8 C7 109.5
H8b C8 C7 109.5
H8b C8 H8a 109.5
H8c C8 C7 109.5
H8c C8 H8a 109.5
H8c C8 H8b 109.5
H10a C10 C7 109.5
H10b C10 C7 109.5
H10b C10 H10a 109.5
H10c C10 C7 109.5
H10c C10 H10a 109.5
H10c C10 H10b 109.5
H19 C19 C20 120.07(13)
C18 C19 C20 119.9(2)
C18 C19 H19 120.07(13)
C19 C18 C17 120.51(19)
H18 C18 C17 119.74(11)
H18 C18 C19 119.74(13)
C12 C11 P2 110.83(15)
C13 C11 P2 113.39(16)
C13 C11 C12 110.03(18)
C14 C11 P2 105.16(14)
C14 C11 C12 108.93(18)
C14 C11 C13 108.3(2)
H12a C12 C11 109.5
H12b C12 C11 109.5
H12b C12 H12a 109.5
H12c C12 C11 109.5
H12c C12 H12a 109.5
H12c C12 H12b 109.5
H13a C13 C11 109.5
H13b C13 C11 109.5
H13b C13 H13a 109.5
H13c C13 C11 109.5
H13c C13 H13a 109.5
H13c C13 H13b 109.5
H14a C14 C11 109.5
H14b C14 C11 109.5
H14b C14 H14a 109.5
H14c C14 C11 109.5
H14c C14 H14a 109.5
H14c C14 H14b 109.5
H4a C4 C5 109.5
H4b C4 C5 109.5
H4b C4 H4a 109.5
H4c C4 C5 109.5
H4c C4 H4a 109.5
H4c C4 H4b 109.5
H3a C3 C2 109.5
H3b C3 C2 109.5
H3b C3 H3a 109.5
H3c C3 C2 109.5
H3c C3 H3a 109.5
H3c C3 H3b 109.5
H1d B1 P1 107.8(12)
H1e B1 P1 103.7(12)
H1e B1 H1d 112.0(16)
H1f B1 P1 108.8(12)
H1f B1 H1d 112.1(16)
H1f B1 H1e 111.9(16)

loop_
_geom_bond_atom_site_label_1
_geom_bond_atom_site_label_2
_geom_bond_distance
P1 N1 1.6274(16)
P1 C5 1.8417(19)
P1 C2 1.835(2)
P1 B1 1.926(2)
P2 N1 1.5573(16)
P2 C15 1.775(2)
P2 C7 1.852(2)
P2 C11 1.857(2)
C6 H6a 0.9800
C6 H6b 0.9800
C6 H6c 0.9800
C6 C5 1.535(3)
C5 H5 1.0000
C5 C4 1.529(3)
C15 C16 1.198(3)
C16 C17 1.443(3)
C17 C22 1.397(3)
C17 C18 1.394(3)
C22 H22 0.9500
C22 C21 1.384(3)
C21 H21 0.9500
C21 C20 1.378(3)
C20 H20 0.9500
C20 C19 1.382(3)
C1 H1a 0.9800
C1 H1b 0.9800
C1 H1c 0.9800
C1 C2 1.534(3)
C2 H2 1.0000
C2 C3 1.526(3)
C7 C9 1.534(3)
C7 C8 1.541(3)
C7 C10 1.538(3)
C9 H9a 0.9800
C9 H9b 0.9800
C9 H9c 0.9800
C8 H8a 0.9800
C8 H8b 0.9800
C8 H8c 0.9800
C10 H10a 0.9800
C10 H10b 0.9800
C10 H10c 0.9800
C19 H19 0.9500
C19 C18 1.382(3)
C18 H18 0.9500
C11 C12 1.532(3)
C11 C13 1.537(3)
C11 C14 1.539(3)
C12 H12a 0.9800
C12 H12b 0.9800
C12 H12c 0.9800
C13 H13a 0.9800
C13 H13b 0.9800
C13 H13c 0.9800
C14 H14a 0.9800
C14 H14b 0.9800
C14 H14c 0.9800
C4 H4a 0.9800
C4 H4b 0.9800
C4 H4c 0.9800
C3 H3a 0.9800
C3 H3b 0.9800
C3 H3c 0.9800
B1 H1d 1.14(2)
B1 H1e 1.10(2)
B1 H1f 1.12(2)
